data_7114860
loop_
_publ_author_name
'Caira, Mino R.'
'Roex, Tanya le'
'Nassimbeni, Luigi R.'

_publ_section_title
;
 Tunable clathrates
;
_journal_issue 20
_journal_name_full 'Chemical Communications'
_journal_page_first 2128
_journal_paper_doi 10.1039/b106080p
_journal_year 2001
_chemical_formula_moiety 'C34 H36 O2. 2(C3 H7 N O). 2(C2 H6 O S)'
_chemical_formula_sum 'C44 H62 N2 O6 S2'
_chemical_formula_weight 779.08
_chemical_melting_point 277.0(10)
_chemical_name_common none
_chemical_name_systematic
; 
trans-9,10-dihydroxy-9,10-di-p-tert-butylphenyl-9,10-dihydroanthracene.
2(N,N-dimethylformamide). 2(dimethyl sulfoxide) clathrate
;
_space_group_IT_number 2
_symmetry_cell_setting triclinic
_symmetry_space_group_name_Hall '-P 1'
_symmetry_space_group_name_H-M 'P -1'
_atom_sites_solution_hydrogens geom
_atom_sites_solution_primary direct
_atom_sites_solution_secondary difmap
_audit_creation_method SHELXL-97
_cell_angle_alpha 71.3560(10)
_cell_angle_beta 81.2290(10)
_cell_angle_gamma 69.9380(10)
_cell_formula_units_Z 1
_cell_length_a 9.1425(3)
_cell_length_b 9.1730(3)
_cell_length_c 14.2730(10)
_cell_measurement_reflns_used 4625
_cell_measurement_temperature 173(2)
_cell_measurement_theta_max 27.48
_cell_measurement_theta_min 2.37
_cell_volume 1064.13(9)
_computing_cell_refinement 'Collect (Nonius, 2000)'
_computing_data_collection 'Collect (Nonius, 2000)'
_computing_data_reduction 'Collect (Nonius, 2000)'
_computing_molecular_graphics 'WebLab ViewerPro (1997)'
_computing_publication_material 'SHELXL-97 (Sheldrick, 1997)'
_computing_structure_refinement 'SHELXL-97 (Sheldrick, 1997)'
_computing_structure_solution 'SHELXS-86 (Sheldrick, 1990)'
_diffrn_ambient_temperature 173(2)
_diffrn_measured_fraction_theta_full 0.947
_diffrn_measured_fraction_theta_max 0.947
_diffrn_measurement_device_type 'Nonius Kappa CCD'
_diffrn_measurement_method 'Combination of phi and omega'
_diffrn_radiation_monochromator graphite
_diffrn_radiation_source 'fine-focus sealed tube'
_diffrn_radiation_type MoK\a
_diffrn_radiation_wavelength 0.71073
_diffrn_reflns_av_R_equivalents 0.0145
_diffrn_reflns_av_sigmaI/netI 0.0481
_diffrn_reflns_limit_h_max 11
_diffrn_reflns_limit_h_min -8
_diffrn_reflns_limit_k_max 10
_diffrn_reflns_limit_k_min -11
_diffrn_reflns_limit_l_max 15
_diffrn_reflns_limit_l_min -18
_diffrn_reflns_number 5770
_diffrn_reflns_theta_full 27.48
_diffrn_reflns_theta_max 27.48
_diffrn_reflns_theta_min 2.37
_exptl_absorpt_coefficient_mu 0.173
_exptl_absorpt_correction_T_max 0.9745
_exptl_absorpt_correction_T_min 0.9032
_exptl_absorpt_correction_type none
_exptl_crystal_colour colourless
_exptl_crystal_density_diffrn 1.216
_exptl_crystal_density_meas ?
_exptl_crystal_density_method 'not measured'
_exptl_crystal_description 'clear elongated plates'
_exptl_crystal_F_000 420
_exptl_crystal_size_max 0.60
_exptl_crystal_size_mid 0.50
_exptl_crystal_size_min 0.15
_refine_diff_density_max 0.941
_refine_diff_density_min -2.272
_refine_diff_density_rms 0.113
_refine_ls_extinction_method none
_refine_ls_goodness_of_fit_ref 2.066
_refine_ls_hydrogen_treatment mixed
_refine_ls_matrix_type full
_refine_ls_number_parameters 249
_refine_ls_number_reflns 4625
_refine_ls_number_restraints 0
_refine_ls_restrained_S_all 2.066
_refine_ls_R_factor_all 0.1251
_refine_ls_R_factor_gt 0.0967
_refine_ls_shift/su_max 0.157
_refine_ls_shift/su_mean 0.008
_refine_ls_structure_factor_coef Fsqd
_refine_ls_weighting_details 'calc w=1/[\s^2^(Fo^2^)+(0.1000P)^2^+0.0000P] where P=(Fo^2^+2Fc^2^)/3'
_refine_ls_weighting_scheme calc
_refine_ls_wR_factor_gt 0.2828
_refine_ls_wR_factor_ref 0.3002
_reflns_number_gt 3420
_reflns_number_total 4625
_reflns_threshold_expression >2sigma(I)
_cod_data_source_file b106080p.txt
_cod_data_source_block c:\struct~1\dddaso~1\dddsomf
_cod_depositor_comments
;
The following automatic conversions were performed:

'_chemical_melting_point' value '276-278' was changed to '277.0(10)'
- the average value was taken and precision was estimated.

Automatic conversion script
Id: cif_fix_values 2281 2013-09-26 08:29:07Z andrius 

The following automatic conversions were performed:

'_exptl_crystal_density_meas' value 'not measured' was changed to '?'
- the value is perceived as not measured.

Automatic conversion script
Id: cif_fix_values 3008 2015-01-20 13:52:24Z robertas 
;
_cod_original_sg_symbol_H-M P-1
_cod_database_code 7114860

loop_
_symmetry_equiv_pos_as_xyz
'x, y, z'
'-x, -y, -z'

loop_
_atom_site_label
_atom_site_type_symbol
_atom_site_fract_x
_atom_site_fract_y
_atom_site_fract_z
_atom_site_U_iso_or_equiv
_atom_site_adp_type
_atom_site_occupancy
_atom_site_symmetry_multiplicity
_atom_site_calc_flag
_atom_site_refinement_flags
O1 O 0.7577(3) 0.2718(3) 0.58256(17) 0.0226(6) Uani 1 1 d .
H1 H 0.7514 0.3303 0.6188 0.027 Uiso 1 1 calc R
C1 C 0.6551(4) 0.3626(4) 0.5024(2) 0.0169(7) Uani 1 1 d .
C2 C 0.4968(4) 0.3349(4) 0.5316(2) 0.0172(7) Uani 1 1 d .
C3 C 0.4936(4) 0.1743(4) 0.5630(3) 0.0258(8) Uani 1 1 d .
H3 H 0.5893 0.0883 0.5675 0.031 Uiso 1 1 calc R
C4 C 0.3558(5) 0.1374(4) 0.5874(3) 0.0300(9) Uani 1 1 d .
H4 H 0.3567 0.0278 0.6087 0.036 Uiso 1 1 calc R
C5 C 0.2142(4) 0.2646(4) 0.5802(3) 0.0293(9) Uani 1 1 d .
H5 H 0.1180 0.2420 0.5949 0.035 Uiso 1 1 calc R
C6 C 0.2159(4) 0.4216(4) 0.5520(3) 0.0224(8) Uani 1 1 d .
H6 H 0.1200 0.5070 0.5489 0.027 Uiso 1 1 calc R
C7 C 0.3559(4) 0.4591(4) 0.5276(2) 0.0169(7) Uani 1 1 d .
C11 C 0.7270(3) 0.2945(4) 0.4148(2) 0.0155(7) Uani 1 1 d .
C12 C 0.6451(4) 0.3503(4) 0.3283(2) 0.0206(8) Uani 1 1 d .
H12 H 0.5451 0.4295 0.3247 0.025 Uiso 1 1 calc R
C13 C 0.7077(4) 0.2918(4) 0.2479(2) 0.0211(8) Uani 1 1 d .
H13 H 0.6497 0.3313 0.1901 0.025 Uiso 1 1 calc R
C14 C 0.8559(4) 0.1747(4) 0.2503(2) 0.0190(7) Uani 1 1 d .
C15 C 0.9348(4) 0.1203(4) 0.3361(2) 0.0187(7) Uani 1 1 d .
H15 H 1.0345 0.0404 0.3398 0.022 Uiso 1 1 calc R
C16 C 0.8731(4) 0.1783(4) 0.4177(2) 0.0195(7) Uani 1 1 d .
H16 H 0.9312 0.1382 0.4755 0.023 Uiso 1 1 calc R
C17 C 0.9188(4) 0.1125(4) 0.1597(3) 0.0259(8) Uani 1 1 d .
C18 C 0.8156(6) 0.0193(5) 0.1476(3) 0.0408(11) Uani 1 1 d .
H18A H 0.8150 -0.0693 0.2082 0.061 Uiso 1 1 calc R
H18B H 0.8567 -0.0252 0.0915 0.061 Uiso 1 1 calc R
H18C H 0.7090 0.0929 0.1354 0.061 Uiso 1 1 calc R
C19 C 1.0871(5) 0.0011(5) 0.1695(3) 0.0420(11) Uani 1 1 d .
H19A H 1.1529 0.0586 0.1802 0.063 Uiso 1 1 calc R
H19B H 1.1238 -0.0312 0.1087 0.063 Uiso 1 1 calc R
H19C H 1.0927 -0.0955 0.2258 0.063 Uiso 1 1 calc R
C20 C 0.9122(5) 0.2546(5) 0.0666(3) 0.0337(9) Uani 1 1 d .
H20A H 0.8053 0.3291 0.0596 0.051 Uiso 1 1 calc R
H20B H 0.9449 0.2139 0.0085 0.051 Uiso 1 1 calc R
H20C H 0.9820 0.3119 0.0718 0.051 Uiso 1 1 calc R
O21 O 0.7420(3) 0.4360(3) 0.7162(2) 0.0341(7) Uani 1 1 d .
S22 S 0.83730(11) 0.54963(12) 0.69119(7) 0.0317(3) Uani 1 1 d .
C23 C 0.9550(6) 0.4927(6) 0.7910(4) 0.0548(14) Uani 1 1 d .
H23A H 0.8891 0.5000 0.8513 0.082 Uiso 1 1 calc R
H23B H 1.0181 0.5653 0.7776 0.082 Uiso 1 1 calc R
H23C H 1.0238 0.3810 0.7999 0.082 Uiso 1 1 calc R
C24 C 0.7069(6) 0.7339(6) 0.7068(6) 0.0707(18) Uani 1 1 d .
H24A H 0.6242 0.7765 0.6598 0.106 Uiso 1 1 calc R
H24B H 0.7632 0.8123 0.6949 0.106 Uiso 1 1 calc R
H24C H 0.6608 0.7154 0.7745 0.106 Uiso 1 1 calc R
O25 O 0.6932(9) 0.6967(9) -0.0489(6) 0.050 Uiso 0.426(5) 1 d P
C26 C 0.6816(9) 0.7794(14) 0.0272(6) 0.124(3) Uani 1 1 d .
N27 N 0.5681(6) 0.7368(5) 0.0887(3) 0.0635(13) Uani 1 1 d .
C28 C 0.5260(7) 0.7885(8) 0.1786(4) 0.0753(18) Uani 1 1 d .
H28A H 0.6149 0.7392 0.2213 0.113 Uiso 1 1 calc R
H28B H 0.4372 0.7543 0.2138 0.113 Uiso 1 1 calc R
H28C H 0.4976 0.9068 0.1609 0.113 Uiso 1 1 calc R
C29 C 0.4539(8) 0.6830(8) 0.0631(5) 0.0807(19) Uani 1 1 d .
O30 O 0.4995(7) 0.6460(7) -0.0176(4) 0.050 Uiso 0.574(5) 1 d P

loop_
_atom_site_aniso_label
_atom_site_aniso_U_11
_atom_site_aniso_U_22
_atom_site_aniso_U_33
_atom_site_aniso_U_23
_atom_site_aniso_U_13
_atom_site_aniso_U_12
O1 0.0260(12) 0.0195(12) 0.0173(13) -0.0074(9) -0.0049(10) 0.0025(10)
C1 0.0176(15) 0.0137(15) 0.0126(16) -0.0031(12) -0.0007(12) 0.0026(12)
C2 0.0212(16) 0.0137(15) 0.0148(16) -0.0057(12) 0.0049(13) -0.0041(13)
C3 0.0295(19) 0.0155(17) 0.028(2) -0.0073(14) 0.0064(16) -0.0044(14)
C4 0.042(2) 0.0177(17) 0.030(2) -0.0073(15) 0.0099(17) -0.0133(16)
C5 0.0299(19) 0.029(2) 0.029(2) -0.0084(16) 0.0075(16) -0.0137(16)
C6 0.0223(17) 0.0221(17) 0.0230(18) -0.0114(14) 0.0052(14) -0.0056(14)
C7 0.0216(16) 0.0151(16) 0.0129(16) -0.0065(12) 0.0010(13) -0.0031(13)
C11 0.0173(15) 0.0126(15) 0.0143(16) -0.0042(12) 0.0025(12) -0.0031(12)
C12 0.0141(15) 0.0246(17) 0.0203(18) -0.0113(14) -0.0006(13) 0.0016(13)
C13 0.0218(17) 0.0247(18) 0.0152(17) -0.0082(13) -0.0010(13) -0.0033(14)
C14 0.0207(16) 0.0187(16) 0.0181(17) -0.0089(13) 0.0061(13) -0.0064(13)
C15 0.0161(15) 0.0134(15) 0.0220(18) -0.0065(13) 0.0040(13) 0.0005(12)
C16 0.0208(16) 0.0177(16) 0.0157(17) -0.0042(12) -0.0033(13) -0.0005(13)
C17 0.032(2) 0.0251(18) 0.0193(18) -0.0134(14) 0.0054(15) -0.0035(15)
C18 0.063(3) 0.043(2) 0.030(2) -0.0216(19) 0.010(2) -0.028(2)
C19 0.045(2) 0.039(2) 0.029(2) -0.0171(18) 0.0086(19) 0.0050(19)
C20 0.042(2) 0.035(2) 0.024(2) -0.0123(16) 0.0097(17) -0.0128(18)
O21 0.0417(16) 0.0314(15) 0.0367(16) -0.0153(12) -0.0047(13) -0.0144(12)
S22 0.0276(5) 0.0389(6) 0.0281(6) -0.0092(4) -0.0006(4) -0.0105(4)
C23 0.066(3) 0.044(3) 0.063(3) -0.007(2) -0.033(3) -0.022(2)
C24 0.041(3) 0.031(2) 0.140(6) -0.028(3) -0.013(3) -0.004(2)
C26 0.076(5) 0.239(11) 0.070(5) -0.065(6) 0.028(4) -0.061(6)
N27 0.099(4) 0.058(3) 0.044(3) -0.013(2) 0.009(3) -0.045(3)
C28 0.072(4) 0.104(5) 0.047(3) -0.015(3) 0.003(3) -0.033(4)
C29 0.085(5) 0.092(5) 0.083(5) -0.033(4) -0.023(4) -0.035(4)

loop_
_atom_type_symbol
_atom_type_description
_atom_type_scat_dispersion_real
_atom_type_scat_dispersion_imag
_atom_type_scat_source
C C 0.0033 0.0016 'International Tables Vol C Tables 4.2.6.8 and 6.1.1.4'
H H 0.0000 0.0000 'International Tables Vol C Tables 4.2.6.8 and 6.1.1.4'
N N 0.0061 0.0033 'International Tables Vol C Tables 4.2.6.8 and 6.1.1.4'
O O 0.0106 0.0060 'International Tables Vol C Tables 4.2.6.8 and 6.1.1.4'
S S 0.1246 0.1234 'International Tables Vol C Tables 4.2.6.8 and 6.1.1.4'

loop_
_geom_angle_atom_site_label_1
_geom_angle_atom_site_label_2
_geom_angle_atom_site_label_3
_geom_angle
_geom_angle_site_symmetry_1
_geom_angle_site_symmetry_3
O1 C1 C7 110.2(3) . 2_666
O1 C1 C2 109.6(2) . .
C7 C1 C2 113.1(2) 2_666 .
O1 C1 C11 106.9(2) . .
C7 C1 C11 108.8(2) 2_666 .
C2 C1 C11 108.0(3) . .
C7 C2 C3 118.2(3) . .
C7 C2 C1 123.9(3) . .
C3 C2 C1 117.9(3) . .
C4 C3 C2 122.1(3) . .
C3 C4 C5 118.9(3) . .
C6 C5 C4 119.6(3) . .
C5 C6 C7 121.5(3) . .
C2 C7 C6 119.7(3) . .
C2 C7 C1 123.0(3) . 2_666
C6 C7 C1 117.4(3) . 2_666
C16 C11 C12 118.1(3) . .
C16 C11 C1 122.1(3) . .
C12 C11 C1 119.9(3) . .
C13 C12 C11 121.1(3) . .
C12 C13 C14 121.1(3) . .
C15 C14 C13 117.2(3) . .
C15 C14 C17 123.8(3) . .
C13 C14 C17 118.9(3) . .
C14 C15 C16 122.3(3) . .
C11 C16 C15 120.2(3) . .
C19 C17 C20 108.1(3) . .
C19 C17 C14 112.4(3) . .
C20 C17 C14 110.2(3) . .
C19 C17 C18 109.1(3) . .
C20 C17 C18 108.6(3) . .
C14 C17 C18 108.4(3) . .
O21 S22 C23 107.2(2) . .
O21 S22 C24 105.3(2) . .
C23 S22 C24 99.3(3) . .
N27 C26 O25 101.7(8) . .
C26 N27 C29 125.0(6) . .
C26 N27 C28 118.9(6) . .
C29 N27 C28 113.8(5) . .
O30 C29 N27 108.7(6) . .

loop_
_geom_bond_atom_site_label_1
_geom_bond_atom_site_label_2
_geom_bond_distance
_geom_bond_site_symmetry_2
O1 C1 1.437(4) .
C1 C7 1.524(5) 2_666
C1 C2 1.527(4) .
C1 C11 1.534(4) .
C2 C7 1.391(4) .
C2 C3 1.406(5) .
C3 C4 1.381(5) .
C4 C5 1.406(5) .
C5 C6 1.371(5) .
C6 C7 1.402(5) .
C7 C1 1.524(5) 2_666
C11 C16 1.391(4) .
C11 C12 1.401(4) .
C12 C13 1.384(5) .
C13 C14 1.408(4) .
C14 C15 1.378(5) .
C14 C17 1.532(4) .
C15 C16 1.397(5) .
C17 C19 1.525(5) .
C17 C20 1.528(5) .
C17 C18 1.532(6) .
O21 S22 1.505(3) .
S22 C23 1.751(5) .
S22 C24 1.762(5) .
O25 C26 1.484(12) .
C26 N27 1.334(8) .
N27 C29 1.433(8) .
N27 C28 1.460(7) .
C29 O30 1.274(8) .

loop_
_geom_hbond_atom_site_label_D
_geom_hbond_atom_site_label_H
_geom_hbond_atom_site_label_A
_geom_hbond_distance_DH
_geom_hbond_distance_HA
_geom_hbond_distance_DA
_geom_hbond_angle_DHA
O1 H1 O21 0.84 1.91 2.744(4) 172.0

loop_
_geom_torsion_atom_site_label_1
_geom_torsion_atom_site_label_2
_geom_torsion_atom_site_label_3
_geom_torsion_atom_site_label_4
_geom_torsion
_geom_torsion_site_symmetry_1
_geom_torsion_site_symmetry_4
O1 C1 C2 C7 125.8(3) . .
C7 C1 C2 C7 2.5(5) 2_666 .
C11 C1 C2 C7 -118.0(3) . .
O1 C1 C2 C3 -55.1(4) . .
C7 C1 C2 C3 -178.5(3) 2_666 .
C11 C1 C2 C3 61.1(4) . .
C7 C2 C3 C4 1.5(5) . .
C1 C2 C3 C4 -177.6(3) . .
C2 C3 C4 C5 0.3(6) . .
C3 C4 C5 C6 -1.8(6) . .
C4 C5 C6 C7 1.6(6) . .
C3 C2 C7 C6 -1.8(5) . .
C1 C2 C7 C6 177.3(3) . .
C3 C2 C7 C1 178.2(3) . 2_666
C1 C2 C7 C1 -2.7(5) . 2_666
C5 C6 C7 C2 0.2(5) . .
C5 C6 C7 C1 -179.8(3) . 2_666
O1 C1 C11 C16 -6.0(4) . .
C7 C1 C11 C16 113.1(3) 2_666 .
C2 C1 C11 C16 -123.8(3) . .
O1 C1 C11 C12 174.4(3) . .
C7 C1 C11 C12 -66.5(4) 2_666 .
C2 C1 C11 C12 56.6(4) . .
C16 C11 C12 C13 -0.1(5) . .
C1 C11 C12 C13 179.5(3) . .
C11 C12 C13 C14 -0.2(5) . .
C12 C13 C14 C15 0.6(5) . .
C12 C13 C14 C17 179.2(3) . .
C13 C14 C15 C16 -0.6(5) . .
C17 C14 C15 C16 -179.2(3) . .
C12 C11 C16 C15 0.0(5) . .
C1 C11 C16 C15 -179.6(3) . .
C14 C15 C16 C11 0.3(5) . .
C15 C14 C17 C19 -7.9(5) . .
C13 C14 C17 C19 173.6(3) . .
C15 C14 C17 C20 -128.5(4) . .
C13 C14 C17 C20 53.0(4) . .
C15 C14 C17 C18 112.8(4) . .
C13 C14 C17 C18 -65.7(4) . .
O25 C26 N27 C29 -21.3(10) . .
O25 C26 N27 C28 176.9(6) . .
C26 N27 C29 O30 15.3(10) . .
C28 N27 C29 O30 177.9(5) . .
